data_7240114
loop_
_publ_author_name
'Lu, Hai Dong'
'Li, Hai Tao'
'Xin, Lianxin'
'Guo, Fang'

_publ_section_title
;
 Effect of stepwise protonation of an N-containing ligand on the formation
 of metal-organic salts and coordination complexes in the solid state
;
_journal_name_full CrystEngComm
_journal_paper_doi 10.1039/D0CE00093K
_journal_year 2020
_chemical_formula_moiety '2(Br4 Cu), C14 H22 N4'
_chemical_formula_sum 'C14 H22 Br8 Cu2 N4'
_chemical_formula_weight 1012.71
_space_group_crystal_system monoclinic
_space_group_IT_number 14
_space_group_name_Hall '-P 2ybc'
_space_group_name_H-M_alt 'P 1 21/c 1'
_atom_sites_solution_hydrogens mixed
_atom_sites_solution_primary dual
_audit_creation_date 2018-07-12
_audit_creation_method
;
Olex2 1.2-beta
(compiled 2018.05.29 svn.r3508 for OlexSys, GUI svn.r5506)
;
_audit_update_record
;
2019-10-12 deposited with the CCDC.	2020-03-11 downloaded from the CCDC.
;
_cell_angle_alpha 90
_cell_angle_beta 90.842(7)
_cell_angle_gamma 90
_cell_formula_units_Z 2
_cell_length_a 7.7157(13)
_cell_length_b 22.709(4)
_cell_length_c 7.5681(13)
_cell_measurement_reflns_used 9894
_cell_measurement_temperature 273(2)
_cell_measurement_theta_max 28.388
_cell_measurement_theta_min 3.192
_cell_volume 1325.9(4)
_computing_cell_refinement 'SAINT v8.37A (Bruker, 2015)'
_computing_data_reduction 'SAINT v8.37A (Bruker, 2015)'
_computing_molecular_graphics 'Olex2 (Dolomanov et al., 2009)'
_computing_publication_material 'Olex2 (Dolomanov et al., 2009)'
_computing_structure_refinement 'ShelXL (Sheldrick, 2015)'
_computing_structure_solution 'ShelXT (Sheldrick, 2015)'
_diffrn_ambient_temperature 273
_diffrn_measured_fraction_theta_full 0.998
_diffrn_measured_fraction_theta_max 0.996
_diffrn_measurement_device_type 'CCD area detector'
_diffrn_radiation_type MoK\a
_diffrn_radiation_wavelength 0.71073
_diffrn_reflns_av_R_equivalents 0.0598
_diffrn_reflns_av_unetI/netI 0.0379
_diffrn_reflns_Laue_measured_fraction_full 0.998
_diffrn_reflns_Laue_measured_fraction_max 0.996
_diffrn_reflns_limit_h_max 10
_diffrn_reflns_limit_h_min -10
_diffrn_reflns_limit_k_max 30
_diffrn_reflns_limit_k_min -30
_diffrn_reflns_limit_l_max 10
_diffrn_reflns_limit_l_min -10
_diffrn_reflns_number 20406
_diffrn_reflns_point_group_measured_fraction_full 0.998
_diffrn_reflns_point_group_measured_fraction_max 0.996
_diffrn_reflns_theta_full 25.243
_diffrn_reflns_theta_max 28.434
_diffrn_reflns_theta_min 3.193
_exptl_absorpt_coefficient_mu 13.668
_exptl_absorpt_correction_T_max 0.7457
_exptl_absorpt_correction_T_min 0.2330
_exptl_absorpt_correction_type multi-scan
_exptl_absorpt_process_details
;
SADABS-2014/5 (Bruker,2014/5) was used for absorption correction.
wR2(int) was 0.1757 before and 0.0856 after correction.
The Ratio of minimum to maximum transmission is 0.3125.
The \l/2 correction factor is 0.00150.
;
_exptl_crystal_colour 'clear light brown'
_exptl_crystal_colour_lustre clear
_exptl_crystal_colour_modifier light
_exptl_crystal_colour_primary brown
_exptl_crystal_density_diffrn 2.537
_exptl_crystal_description plate
_exptl_crystal_F_000 944
_exptl_crystal_size_max 0.23
_exptl_crystal_size_mid 0.08
_exptl_crystal_size_min 0.08
_refine_diff_density_max 2.087
_refine_diff_density_min -1.784
_refine_diff_density_rms 0.290
_refine_ls_extinction_method none
_refine_ls_goodness_of_fit_ref 1.197
_refine_ls_hydrogen_treatment mixed
_refine_ls_matrix_type full
_refine_ls_number_parameters 131
_refine_ls_number_reflns 3321
_refine_ls_number_restraints 0
_refine_ls_restrained_S_all 1.197
_refine_ls_R_factor_all 0.0744
_refine_ls_R_factor_gt 0.0662
_refine_ls_shift/su_max 0.001
_refine_ls_shift/su_mean 0.000
_refine_ls_structure_factor_coef Fsqd
_refine_ls_weighting_details 'w=1/[\s^2^(Fo^2^)+(0.0606P)^2^+14.8758P] where P=(Fo^2^+2Fc^2^)/3'
_refine_ls_weighting_scheme calc
_refine_ls_wR_factor_gt 0.1533
_refine_ls_wR_factor_ref 0.1578
_reflns_Friedel_coverage 0.000
_reflns_number_gt 2949
_reflns_number_total 3321
_reflns_threshold_expression 'I > 2\s(I)'
_cod_data_source_file d0ce00093k2.cif
_cod_data_source_block 20180710_4a_0m
_cod_database_code 7240114
_shelx_shelxl_version_number 2014/7
_shelx_space_group_comment
;
The symmetry employed for this shelxl refinement is uniquely defined
by the following loop, which should always be used as a source of
symmetry information in preference to the above space-group names.
They are only intended as comments.
;
_shelx_estimated_absorpt_t_max 0.408
_shelx_estimated_absorpt_t_min 0.145
_olex2_refinement_description
;
1. Fixed Uiso
 At 1.2 times of:
  All C(H) groups, All C(H,H) groups, All N(H,H) groups
2.a Secondary CH2 refined with riding coordinates:
 N1(H1A,H1B), C2(H2A,H2B), C1(H1C,H1D)
2.b Aromatic/amide H refined with riding coordinates:
 C4(H4), C7(H7), C6(H6), C5(H5)
;
_olex2_submission_special_instructions 'No special instructions were received'

loop_
_space_group_symop_operation_xyz
'x, y, z'
'-x, y+1/2, -z+1/2'
'-x, -y, -z'
'x, -y-1/2, z-1/2'

loop_
_atom_site_label
_atom_site_type_symbol
_atom_site_fract_x
_atom_site_fract_y
_atom_site_fract_z
_atom_site_U_iso_or_equiv
_atom_site_adp_type
_atom_site_occupancy
_atom_site_site_symmetry_order
_atom_site_calc_flag
_atom_site_refinement_flags_posn
_atom_site_refinement_flags_adp
_atom_site_refinement_flags_occupancy
_atom_site_disorder_assembly
_atom_site_disorder_group
Br4 Br 0.20728(10) 0.88650(4) 0.76197(10) 0.0278(2) Uani 1 1 d . . . . .
Br1 Br 0.52846(11) 0.80405(4) 0.99420(12) 0.0318(2) Uani 1 1 d . . . . .
Br2 Br 0.57853(11) 0.91194(5) 0.50189(11) 0.0370(2) Uani 1 1 d . . . . .
Cu1 Cu 0.51498(12) 0.88705(4) 0.79942(13) 0.0265(2) Uani 1 1 d . . . . .
Br3 Br 0.73769(17) 0.94263(5) 0.93812(15) 0.0610(4) Uani 1 1 d . . . . .
N1 N 0.1746(7) 0.5388(3) 0.8756(8) 0.0173(11) Uani 1 1 d . . . . .
H1A H 0.2261 0.5059 0.8400 0.021 Uiso 1 1 calc R . . . .
H1B H 0.2344 0.5527 0.9680 0.021 Uiso 1 1 calc R . . . .
N2 N 0.1636(10) 0.7392(3) 0.8763(10) 0.0327(16) Uani 1 1 d . . . . .
C2 C 0.1800(11) 0.5835(3) 0.7282(9) 0.0232(15) Uani 1 1 d . . . . .
H2A H 0.2989 0.5879 0.6906 0.028 Uiso 1 1 calc R . . . .
H2B H 0.1127 0.5688 0.6284 0.028 Uiso 1 1 calc R . . . .
C3 C 0.1114(9) 0.6424(3) 0.7794(9) 0.0188(13) Uani 1 1 d . . . . .
C1 C -0.0035(9) 0.5246(3) 0.9318(9) 0.0190(13) Uani 1 1 d . . . . .
H1C H -0.0728 0.5122 0.8304 0.023 Uiso 1 1 calc R . . . .
H1D H -0.0571 0.5592 0.9823 0.023 Uiso 1 1 calc R . . . .
C4 C -0.0625(10) 0.6563(3) 0.7662(10) 0.0230(14) Uani 1 1 d . . . . .
H4 H -0.1412 0.6282 0.7255 0.028 Uiso 1 1 calc R . . . .
C7 C 0.2243(10) 0.6860(3) 0.8368(10) 0.0254(15) Uani 1 1 d . . . . .
H7 H 0.3422 0.6781 0.8479 0.030 Uiso 1 1 calc R . . . .
C6 C -0.0036(13) 0.7532(4) 0.8664(11) 0.0318(18) Uani 1 1 d . . . . .
H6 H -0.0400 0.7910 0.8956 0.038 Uiso 1 1 calc R . . . .
C5 C -0.1207(11) 0.7120(4) 0.8133(12) 0.0308(17) Uani 1 1 d . . . . .
H5 H -0.2384 0.7208 0.8086 0.037 Uiso 1 1 calc R . . . .
H2 H 0.221(15) 0.765(5) 0.916(15) 0.04(3) Uiso 1 1 d . . . . .

loop_
_atom_site_aniso_label
_atom_site_aniso_U_11
_atom_site_aniso_U_22
_atom_site_aniso_U_33
_atom_site_aniso_U_23
_atom_site_aniso_U_13
_atom_site_aniso_U_12
Br4 0.0205(4) 0.0353(4) 0.0275(4) 0.0097(3) -0.0006(3) 0.0022(3)
Br1 0.0252(4) 0.0310(4) 0.0391(5) 0.0114(3) -0.0089(3) -0.0028(3)
Br2 0.0247(4) 0.0589(6) 0.0276(4) 0.0018(4) 0.0043(3) -0.0110(4)
Cu1 0.0211(5) 0.0307(5) 0.0275(5) 0.0074(4) -0.0040(4) -0.0054(4)
Br3 0.0696(8) 0.0596(7) 0.0527(6) 0.0334(5) -0.0377(6) -0.0417(6)
N1 0.016(3) 0.019(3) 0.017(3) 0.000(2) 0.000(2) 0.002(2)
N2 0.035(4) 0.025(4) 0.038(4) -0.001(3) -0.004(3) -0.015(3)
C2 0.033(4) 0.024(4) 0.013(3) 0.003(3) 0.007(3) 0.002(3)
C3 0.023(3) 0.024(3) 0.010(3) 0.003(2) 0.002(2) -0.003(3)
C1 0.014(3) 0.019(3) 0.023(3) 0.001(3) -0.005(2) -0.002(2)
C4 0.022(3) 0.025(4) 0.022(3) -0.002(3) -0.009(3) -0.005(3)
C7 0.021(4) 0.027(4) 0.028(4) 0.004(3) -0.005(3) -0.007(3)
C6 0.046(5) 0.022(4) 0.027(4) -0.005(3) 0.005(3) -0.001(3)
C5 0.025(4) 0.031(4) 0.036(4) 0.004(3) 0.001(3) 0.005(3)

loop_
_atom_type_symbol
_atom_type_description
_atom_type_scat_dispersion_real
_atom_type_scat_dispersion_imag
_atom_type_scat_source
C C 0.0033 0.0016 'International Tables Vol C Tables 4.2.6.8 and 6.1.1.4'
H H 0.0000 0.0000 'International Tables Vol C Tables 4.2.6.8 and 6.1.1.4'
Br Br -0.2901 2.4595 'International Tables Vol C Tables 4.2.6.8 and 6.1.1.4'
Cu Cu 0.3201 1.2651 'International Tables Vol C Tables 4.2.6.8 and 6.1.1.4'
N N 0.0061 0.0033 'International Tables Vol C Tables 4.2.6.8 and 6.1.1.4'

loop_
_geom_angle_atom_site_label_1
_geom_angle_atom_site_label_2
_geom_angle_atom_site_label_3
_geom_angle
_geom_angle_site_symmetry_1
_geom_angle_site_symmetry_3
_geom_angle_publ_flag
Br4 Cu1 Br1 95.92(4) . . ?
Br2 Cu1 Br4 96.16(4) . . ?
Br2 Cu1 Br1 139.64(6) . . ?
Br3 Cu1 Br4 140.38(7) . . ?
Br3 Cu1 Br1 97.02(5) . . ?
Br3 Cu1 Br2 97.74(5) . . ?
H1A N1 H1B 107.7 . . ?
C2 N1 H1A 108.9 . . ?
C2 N1 H1B 108.9 . . ?
C1 N1 H1A 108.9 . . ?
C1 N1 H1B 108.9 . . ?
C1 N1 C2 113.3(6) . . ?
C7 N2 H2 125(8) . . ?
C6 N2 C7 123.3(7) . . ?
C6 N2 H2 112(8) . . ?
N1 C2 H2A 108.9 . . ?
N1 C2 H2B 108.9 . . ?
H2A C2 H2B 107.7 . . ?
C3 C2 N1 113.4(5) . . ?
C3 C2 H2A 108.9 . . ?
C3 C2 H2B 108.9 . . ?
C4 C3 C2 122.3(7) . . ?
C4 C3 C7 117.8(7) . . ?
C7 C3 C2 119.9(7) . . ?
N1 C1 C1 109.4(7) . 3_567 ?
N1 C1 H1C 109.8 . . ?
N1 C1 H1D 109.8 . . ?
C1 C1 H1C 109.8 3_567 . ?
C1 C1 H1D 109.8 3_567 . ?
H1C C1 H1D 108.3 . . ?
C3 C4 H4 119.8 . . ?
C3 C4 C5 120.4(7) . . ?
C5 C4 H4 119.8 . . ?
N2 C7 C3 119.8(7) . . ?
N2 C7 H7 120.1 . . ?
C3 C7 H7 120.1 . . ?
N2 C6 H6 120.3 . . ?
N2 C6 C5 119.5(8) . . ?
C5 C6 H6 120.3 . . ?
C4 C5 H5 120.4 . . ?
C6 C5 C4 119.1(8) . . ?
C6 C5 H5 120.4 . . ?

loop_
_geom_bond_atom_site_label_1
_geom_bond_atom_site_label_2
_geom_bond_distance
_geom_bond_site_symmetry_2
_geom_bond_publ_flag
Br4 Cu1 2.3869(13) . ?
Br1 Cu1 2.3940(13) . ?
Br2 Cu1 2.3797(13) . ?
Cu1 Br3 2.3653(14) . ?
N1 H1A 0.8900 . ?
N1 H1B 0.8900 . ?
N1 C2 1.509(9) . ?
N1 C1 1.480(9) . ?
N2 C7 1.330(11) . ?
N2 C6 1.329(12) . ?
N2 H2 0.80(12) . ?
C2 H2A 0.9700 . ?
C2 H2B 0.9700 . ?
C2 C3 1.491(10) . ?
C3 C4 1.380(10) . ?
C3 C7 1.385(10) . ?
C1 C1 1.521(14) 3_567 ?
C1 H1C 0.9700 . ?
C1 H1D 0.9700 . ?
C4 H4 0.9300 . ?
C4 C5 1.390(11) . ?
C7 H7 0.9300 . ?
C6 H6 0.9300 . ?
C6 C5 1.358(12) . ?
C5 H5 0.9300 . ?
